data_4079302
loop_
_publ_author_name
'Reyna-Madrigal, Amira'
'Moreno-Gurrola, Anabel'
'Perez-Camacho, Odilia'
'Navarro-Clemente, M. Elena'
'Ju\'arez-Saavedra, Patricia'
'Leyva-Ramirez, Marco A.'
'Arif, Atta M.'
'Ernst, Richard D.'
'Paz-Sandoval, M. Angeles'

_publ_section_title
;
 Half-Sandwich Ruthenium-Phosphine Complexes with Pentadienyl and Oxo- and
 Azapentadienyl Ligands
;
_journal_issue 20
_journal_name_full Organometallics
_journal_page_first 7125
_journal_paper_doi 10.1021/om300657z
_journal_volume 31
_journal_year 2012
_chemical_compound_source 'synthesis as described'
_chemical_formula_moiety 'C42 H39 Cl1 O1 P2 Ru1'
_chemical_formula_sum 'C42 H39 Cl O P2 Ru'
_chemical_formula_weight 758.19
_chemical_name_common 'Compound 12'
_chemical_name_systematic
;
 ?
;
_space_group_IT_number 14
_symmetry_cell_setting monoclinic
_symmetry_Int_Tables_number 14
_symmetry_space_group_name_Hall '-P 2yn'
_symmetry_space_group_name_H-M 'P 1 21/n 1'
_atom_sites_solution_hydrogens geom
_atom_sites_solution_primary direct
_atom_sites_solution_secondary difmap
_audit_conform_dict_location ftp://ftp.iucr.org/pub/cif_core.dic
_audit_conform_dict_name cif_core.dic
_audit_conform_dict_version 2.4
_audit_creation_date 2012-04-13T11:50:33-00:00
_audit_creation_method 'WinGX routine CIF_UPDATE'
_cell_angle_alpha 90
_cell_angle_beta 105.0960(10)
_cell_angle_gamma 90
_cell_formula_units_Z 4
_cell_length_a 10.5927(2)
_cell_length_b 17.9038(4)
_cell_length_c 19.2645(4)
_cell_measurement_reflns_used 600
_cell_measurement_temperature 198(2)
_cell_measurement_theta_max 14
_cell_measurement_theta_min 1
_cell_measurement_wavelength 0.71073
_cell_volume 3527.42(13)
_computing_cell_refinement 'HKL Scalepack (Otwinowski & Minor 1997)'
_computing_data_collection 'Collect (Nonius BV, 1997-2000)'
_computing_data_reduction 'HKL Denzo and Scalepack (Otwinowski & Minor 1997)'
_computing_molecular_graphics 'Ortep-3 for Windows (Farrugia, 1997)'
_computing_publication_material 'WinGX publication routines (Farrugia, 1999)'
_computing_structure_refinement 'SHELXL-97 (Sheldrick, 2008)'
_computing_structure_solution 'SHELXS-97 (Sheldrick, 2008)'
_diffrn_ambient_temperature 198(2)
_diffrn_detector 'CCD plate'
_diffrn_detector_area_resol_mean 9
_diffrn_measured_fraction_theta_full 0.987
_diffrn_measured_fraction_theta_max 0.987
_diffrn_measurement_device '95mm CCD camera on \k-goniostat'
_diffrn_measurement_device_type KappaCCD
_diffrn_measurement_method 'CCD rotation images, thick slices'
_diffrn_orient_matrix_type 'by Nonius Collect from scalepack cell'
_diffrn_orient_matrix_UB_11 0.301936E-1
_diffrn_orient_matrix_UB_12 -0.229552E-1
_diffrn_orient_matrix_UB_13 0.488487E-1
_diffrn_orient_matrix_UB_21 -0.485045E-1
_diffrn_orient_matrix_UB_22 0.390902E-1
_diffrn_orient_matrix_UB_23 0.197312E-1
_diffrn_orient_matrix_UB_31 -0.793495E-1
_diffrn_orient_matrix_UB_32 -0.326297E-1
_diffrn_orient_matrix_UB_33 -0.107275E-1
_diffrn_radiation_monochromator graphite
_diffrn_radiation_probe x-ray
_diffrn_radiation_type MoK\a
_diffrn_radiation_wavelength 0.71073
_diffrn_reflns_av_R_equivalents 0.0444
_diffrn_reflns_av_unetI/netI 0.0497
_diffrn_reflns_limit_h_max 13
_diffrn_reflns_limit_h_min -13
_diffrn_reflns_limit_k_max 22
_diffrn_reflns_limit_k_min -23
_diffrn_reflns_limit_l_max 21
_diffrn_reflns_limit_l_min -25
_diffrn_reflns_number 27462
_diffrn_reflns_theta_full 27.49
_diffrn_reflns_theta_max 27.49
_diffrn_reflns_theta_min 3.42
_diffrn_source 'Enraf Nonius FR590'
_exptl_absorpt_coefficient_mu 0.644
_exptl_absorpt_correction_T_max 0.8359
_exptl_absorpt_correction_T_min 0.7911
_exptl_absorpt_correction_type multi-scan
_exptl_absorpt_process_details
;
        [c.f. r.h. blessing, acta cryst. (1995), a51, 33-38]
;
_exptl_crystal_colour red-orange
_exptl_crystal_density_diffrn 1.428
_exptl_crystal_density_method 'not measured'
_exptl_crystal_description prism
_exptl_crystal_F_000 1560
_exptl_crystal_size_max 0.5
_exptl_crystal_size_mid 0.25
_exptl_crystal_size_min 0.2
_refine_diff_density_max 0.691
_refine_diff_density_min -0.665
_refine_diff_density_rms 0.072
_refine_ls_extinction_method none
_refine_ls_goodness_of_fit_ref 1.075
_refine_ls_hydrogen_treatment mixed
_refine_ls_matrix_type full
_refine_ls_number_parameters 558
_refine_ls_number_reflns 7976
_refine_ls_number_restraints 0
_refine_ls_restrained_S_all 1.075
_refine_ls_R_factor_all 0.0641
_refine_ls_R_factor_gt 0.0394
_refine_ls_shift/su_max 0.022
_refine_ls_shift/su_mean 0
_refine_ls_structure_factor_coef Fsqd
_refine_ls_weighting_details 'calc w=1/[\s^2^(Fo^2^)+(0.0223P)^2^+3.7078P] where P=(Fo^2^+2Fc^2^)/3'
_refine_ls_weighting_scheme calc
_refine_ls_wR_factor_gt 0.0785
_refine_ls_wR_factor_ref 0.0879
_reflns_number_gt 6099
_reflns_number_total 7976
_reflns_threshold_expression >2\s(I)
_cod_data_source_file om300657z_si_010.cif
_cod_data_source_block apana001
_cod_original_sg_symbol_H-M P21/n
_cod_database_code 4079302

loop_
_symmetry_equiv_pos_as_xyz
'x, y, z'
'-x+1/2, y+1/2, -z+1/2'
'-x, -y, -z'
'x-1/2, -y-1/2, z-1/2'

loop_
_atom_site_label
_atom_site_type_symbol
_atom_site_fract_x
_atom_site_fract_y
_atom_site_fract_z
_atom_site_U_iso_or_equiv
_atom_site_adp_type
_atom_site_occupancy
_atom_site_symmetry_multiplicity
_atom_site_calc_flag
_atom_site_refinement_flags
C1 C 0.1631(4) 0.74213(19) 0.22311(17) 0.0417(8) Uani 1 1 d .
C2 C 0.0775(3) 0.70116(18) 0.16836(17) 0.0451(8) Uani 1 1 d .
C3 C -0.0574(4) 0.6942(2) 0.16497(19) 0.0485(9) Uani 1 1 d .
C4 C -0.1211(3) 0.73174(19) 0.21135(19) 0.0482(8) Uani 1 1 d .
C5 C -0.2659(4) 0.7368(3) 0.1939(2) 0.0806(14) Uani 1 1 d .
H5A H -0.2915 0.7882 0.2012 0.121 Uiso 1 1 calc R
H5B H -0.2987 0.7031 0.2252 0.121 Uiso 1 1 calc R
H5C H -0.303 0.7226 0.1436 0.121 Uiso 1 1 calc R
C6 C 0.1268(4) 0.6665(2) 0.10891(18) 0.0592(10) Uani 1 1 d .
H6A H 0.2216 0.6591 0.1256 0.089 Uiso 1 1 calc R
H6B H 0.107 0.6996 0.067 0.089 Uiso 1 1 calc R
H6C H 0.0839 0.6181 0.0956 0.089 Uiso 1 1 calc R
C7 C 0.0225(3) 0.49921(15) 0.17278(15) 0.0317(6) Uani 1 1 d .
C8 C 0.0620(3) 0.47003(17) 0.11493(16) 0.0358(7) Uani 1 1 d .
C9 C -0.0285(3) 0.43854(18) 0.05661(17) 0.0403(7) Uani 1 1 d .
C10 C -0.1587(3) 0.43490(19) 0.05520(17) 0.0419(8) Uani 1 1 d .
C11 C -0.2001(3) 0.46504(18) 0.11138(17) 0.0393(7) Uani 1 1 d .
C12 C -0.1104(3) 0.49768(18) 0.16917(16) 0.0354(7) Uani 1 1 d .
C13 C 0.1509(3) 0.46691(16) 0.32007(15) 0.0315(6) Uani 1 1 d .
C14 C 0.2730(3) 0.45026(18) 0.36652(17) 0.0393(7) Uani 1 1 d .
C15 C 0.2860(4) 0.3945(2) 0.41726(19) 0.0509(9) Uani 1 1 d .
C16 C 0.1781(4) 0.3556(2) 0.4244(2) 0.0561(10) Uani 1 1 d .
C17 C 0.0565(4) 0.3726(2) 0.3807(2) 0.0527(9) Uani 1 1 d .
C18 C 0.0429(3) 0.42710(18) 0.32851(18) 0.0403(7) Uani 1 1 d .
C19 C 0.2973(3) 0.52800(17) 0.23294(15) 0.0341(6) Uani 1 1 d .
C20 C 0.3808(3) 0.5876(2) 0.23580(19) 0.0474(8) Uani 1 1 d .
C21 C 0.5053(4) 0.5764(3) 0.2252(2) 0.0710(13) Uani 1 1 d .
C22 C 0.5439(4) 0.5069(3) 0.2113(2) 0.0723(14) Uani 1 1 d .
C23 C 0.4632(4) 0.4470(2) 0.2075(2) 0.0527(9) Uani 1 1 d .
C24 C 0.3416(3) 0.4571(2) 0.21955(17) 0.0409(7) Uani 1 1 d .
C25 C 0.1577(3) 0.76543(16) 0.42411(15) 0.0318(6) Uani 1 1 d .
C26 C 0.2387(3) 0.82410(17) 0.45425(17) 0.0405(7) Uani 1 1 d .
C27 C 0.1913(4) 0.8820(2) 0.4883(2) 0.0518(9) Uani 1 1 d .
C28 C 0.0654(4) 0.8811(2) 0.4941(2) 0.0582(10) Uani 1 1 d .
C29 C -0.0157(4) 0.8230(2) 0.4645(2) 0.0582(10) Uani 1 1 d .
C30 C 0.0296(3) 0.7656(2) 0.42962(19) 0.0462(8) Uani 1 1 d .
C31 C 0.2375(3) 0.62323(16) 0.46685(15) 0.0306(6) Uani 1 1 d .
C32 C 0.3329(3) 0.64483(18) 0.52908(17) 0.0388(7) Uani 1 1 d .
C33 C 0.3508(3) 0.6057(2) 0.59244(17) 0.0431(8) Uani 1 1 d .
C34 C 0.2718(3) 0.5449(2) 0.59539(18) 0.0430(8) Uani 1 1 d .
C35 C 0.1769(3) 0.5242(2) 0.53564(18) 0.0422(8) Uani 1 1 d .
C36 C 0.1590(3) 0.56246(17) 0.47117(16) 0.0350(7) Uani 1 1 d .
C37 C 0.3799(3) 0.70002(16) 0.38194(15) 0.0320(6) Uani 1 1 d .
C38 C 0.4769(3) 0.64567(18) 0.40350(17) 0.0377(7) Uani 1 1 d .
C39 C 0.6013(3) 0.6568(2) 0.39515(19) 0.0468(8) Uani 1 1 d .
C40 C 0.6325(3) 0.7223(2) 0.36587(19) 0.0476(8) Uani 1 1 d .
C41 C 0.5380(3) 0.7767(2) 0.34353(18) 0.0439(8) Uani 1 1 d .
C42 C 0.4126(3) 0.76540(18) 0.35176(16) 0.0357(7) Uani 1 1 d .
Cl1 Cl -0.10197(7) 0.59930(4) 0.32324(4) 0.03569(16) Uani 1 1 d .
O1 O -0.0531(2) 0.75880(12) 0.27075(12) 0.0455(5) Uani 1 1 d .
P1 P 0.13812(7) 0.54149(4) 0.25244(4) 0.02879(16) Uani 1 1 d .
P2 P 0.21153(7) 0.68088(4) 0.38503(4) 0.02758(16) Uani 1 1 d .
Ru1 Ru 0.06547(2) 0.657389(13) 0.273616(12) 0.02876(7) Uani 1 1 d .
H1A H 0.136(3) 0.7839(17) 0.2416(15) 0.025(7) Uiso 1 1 d .
H1B H 0.254(3) 0.7408(18) 0.2237(17) 0.043(9) Uiso 1 1 d .
H3 H -0.102(3) 0.670(2) 0.1325(19) 0.047(10) Uiso 1 1 d .
H8 H 0.150(3) 0.4731(19) 0.1160(17) 0.047(9) Uiso 1 1 d .
H9 H 0.001(3) 0.4198(19) 0.0166(18) 0.047(9) Uiso 1 1 d .
H10 H -0.219(3) 0.413(2) 0.0147(18) 0.053(10) Uiso 1 1 d .
H11 H -0.292(3) 0.4622(18) 0.1120(16) 0.042(9) Uiso 1 1 d .
H12 H -0.141(3) 0.5180(16) 0.2033(15) 0.026(7) Uiso 1 1 d .
H14 H 0.351(3) 0.4810(18) 0.3627(16) 0.044(9) Uiso 1 1 d .
H15 H 0.371(4) 0.383(2) 0.4494(19) 0.061(11) Uiso 1 1 d .
H16 H 0.187(3) 0.321(2) 0.458(2) 0.057(11) Uiso 1 1 d .
H17 H -0.016(4) 0.347(2) 0.3856(19) 0.056(10) Uiso 1 1 d .
H18 H -0.040(3) 0.4380(18) 0.3016(16) 0.039(9) Uiso 1 1 d .
H20 H 0.352(3) 0.6357(18) 0.2421(15) 0.031(8) Uiso 1 1 d .
H21 H 0.556(4) 0.620(2) 0.229(2) 0.074(12) Uiso 1 1 d .
H22 H 0.631(5) 0.497(3) 0.207(2) 0.095(15) Uiso 1 1 d .
H23 H 0.487(3) 0.4006(19) 0.2008(17) 0.040(9) Uiso 1 1 d .
H24 H 0.289(3) 0.4144(19) 0.2201(17) 0.044(9) Uiso 1 1 d .
H26 H 0.327(3) 0.8262(19) 0.4517(18) 0.051(10) Uiso 1 1 d .
H27 H 0.242(4) 0.922(2) 0.506(2) 0.067(12) Uiso 1 1 d .
H28 H 0.031(3) 0.914(2) 0.5162(19) 0.052(10) Uiso 1 1 d .
H29 H -0.095(4) 0.818(2) 0.472(2) 0.062(12) Uiso 1 1 d .
H30 H -0.027(3) 0.727(2) 0.4125(19) 0.053(10) Uiso 1 1 d .
H32 H 0.382(3) 0.686(2) 0.5259(18) 0.049(10) Uiso 1 1 d .
H33 H 0.415(3) 0.6216(19) 0.6335(18) 0.050(10) Uiso 1 1 d .
H34 H 0.288(3) 0.5198(19) 0.6382(19) 0.049(10) Uiso 1 1 d .
H35 H 0.129(3) 0.4884(19) 0.5379(17) 0.042(10) Uiso 1 1 d .
H36 H 0.093(3) 0.5499(18) 0.4289(17) 0.041(9) Uiso 1 1 d .
H38 H 0.458(3) 0.6036(18) 0.4231(15) 0.031(8) Uiso 1 1 d .
H39 H 0.662(3) 0.623(2) 0.4069(18) 0.050(10) Uiso 1 1 d .
H40 H 0.717(4) 0.731(2) 0.360(2) 0.069(12) Uiso 1 1 d .
H41 H 0.558(3) 0.823(2) 0.3233(18) 0.051(10) Uiso 1 1 d .
H42 H 0.345(3) 0.8022(17) 0.3358(15) 0.034(8) Uiso 1 1 d .

loop_
_atom_site_aniso_label
_atom_site_aniso_U_11
_atom_site_aniso_U_22
_atom_site_aniso_U_33
_atom_site_aniso_U_23
_atom_site_aniso_U_13
_atom_site_aniso_U_12
C1 0.056(2) 0.0318(18) 0.0356(17) -0.0012(14) 0.0095(15) -0.0097(16)
C2 0.064(2) 0.0318(17) 0.0350(16) 0.0040(14) 0.0043(15) -0.0115(15)
C3 0.061(2) 0.0364(19) 0.0355(18) 0.0029(16) -0.0096(16) -0.0096(17)
C4 0.048(2) 0.0380(18) 0.0485(19) 0.0178(17) -0.0048(16) -0.0013(15)
C5 0.047(2) 0.108(4) 0.077(3) 0.029(3) -0.001(2) -0.007(2)
C6 0.101(3) 0.044(2) 0.0333(17) -0.0039(16) 0.0191(18) -0.016(2)
C7 0.0336(16) 0.0257(14) 0.0340(15) 0.0006(12) 0.0056(12) -0.0030(12)
C8 0.0385(18) 0.0319(16) 0.0371(16) -0.0014(13) 0.0100(13) -0.0016(13)
C9 0.047(2) 0.0378(18) 0.0343(16) -0.0067(14) 0.0082(14) -0.0022(14)
C10 0.0450(19) 0.0403(18) 0.0337(16) -0.0047(15) -0.0016(14) -0.0063(15)
C11 0.0320(17) 0.0407(18) 0.0422(17) -0.0010(15) 0.0043(13) -0.0027(14)
C12 0.0344(16) 0.0372(17) 0.0336(15) -0.0048(14) 0.0074(13) -0.0017(13)
C13 0.0337(16) 0.0259(14) 0.0333(15) -0.0027(12) 0.0058(12) -0.0013(12)
C14 0.0355(17) 0.0398(18) 0.0400(17) 0.0015(15) 0.0053(13) 0.0016(14)
C15 0.044(2) 0.052(2) 0.050(2) 0.0099(18) 0.0017(16) 0.0081(17)
C16 0.067(3) 0.044(2) 0.053(2) 0.0169(18) 0.0053(18) -0.0014(18)
C17 0.049(2) 0.044(2) 0.061(2) 0.0089(18) 0.0082(18) -0.0146(17)
C18 0.0369(18) 0.0367(17) 0.0439(18) 0.0035(15) 0.0045(14) -0.0041(14)
C19 0.0288(15) 0.0389(17) 0.0347(15) -0.0081(13) 0.0083(12) -0.0052(13)
C20 0.048(2) 0.047(2) 0.055(2) -0.0188(17) 0.0260(16) -0.0158(17)
C21 0.056(3) 0.082(3) 0.088(3) -0.037(3) 0.043(2) -0.037(2)
C22 0.044(2) 0.109(4) 0.073(3) -0.040(3) 0.032(2) -0.014(2)
C23 0.042(2) 0.062(3) 0.055(2) -0.0151(19) 0.0160(16) 0.0089(19)
C24 0.0345(17) 0.0423(19) 0.0462(18) -0.0057(15) 0.0109(14) -0.0021(14)
C25 0.0338(16) 0.0276(14) 0.0320(14) -0.0030(12) 0.0049(12) 0.0037(12)
C26 0.046(2) 0.0319(17) 0.0431(18) -0.0079(14) 0.0111(15) -0.0043(14)
C27 0.070(3) 0.0339(19) 0.051(2) -0.0118(17) 0.0154(18) -0.0024(18)
C28 0.071(3) 0.045(2) 0.059(2) -0.0143(19) 0.020(2) 0.019(2)
C29 0.045(2) 0.059(2) 0.073(3) -0.014(2) 0.019(2) 0.0136(18)
C30 0.0394(19) 0.0419(19) 0.057(2) -0.0120(17) 0.0118(16) 0.0034(15)
C31 0.0296(15) 0.0293(14) 0.0323(14) -0.0020(12) 0.0072(12) 0.0045(12)
C32 0.0377(17) 0.0358(18) 0.0395(17) -0.0005(14) 0.0040(13) -0.0053(14)
C33 0.0415(18) 0.048(2) 0.0342(16) 0.0005(15) 0.0005(14) 0.0008(15)
C34 0.049(2) 0.0450(19) 0.0342(17) 0.0066(15) 0.0092(15) 0.0043(15)
C35 0.0411(19) 0.0390(18) 0.0482(19) 0.0049(16) 0.0148(15) -0.0050(15)
C36 0.0318(16) 0.0375(17) 0.0352(16) -0.0001(14) 0.0076(13) 0.0000(13)
C37 0.0293(15) 0.0319(15) 0.0335(15) -0.0060(13) 0.0056(12) -0.0021(12)
C38 0.0339(17) 0.0353(17) 0.0411(17) -0.0022(15) 0.0048(13) 0.0031(13)
C39 0.0306(17) 0.055(2) 0.053(2) -0.0055(18) 0.0073(14) 0.0115(17)
C40 0.0304(18) 0.061(2) 0.053(2) -0.0091(18) 0.0127(15) -0.0062(16)
C41 0.0427(19) 0.046(2) 0.0450(18) -0.0053(16) 0.0158(15) -0.0102(16)
C42 0.0325(16) 0.0343(16) 0.0389(16) -0.0032(14) 0.0066(13) 0.0002(13)
Cl1 0.0317(4) 0.0349(4) 0.0405(4) -0.0003(3) 0.0094(3) -0.0015(3)
O1 0.0468(13) 0.0311(11) 0.0533(14) 0.0031(11) 0.0033(11) 0.0076(10)
P1 0.0272(4) 0.0266(4) 0.0320(4) -0.0032(3) 0.0067(3) -0.0038(3)
P2 0.0264(4) 0.0242(4) 0.0311(4) -0.0020(3) 0.0056(3) -0.0003(3)
Ru1 0.02985(13) 0.02375(12) 0.03015(12) -0.00051(10) 0.00331(9) -0.00229(9)

loop_
_atom_type_symbol
_atom_type_description
_atom_type_scat_dispersion_real
_atom_type_scat_dispersion_imag
_atom_type_scat_source
C C 0.0033 0.0016 'International Tables Vol C Tables 4.2.6.8 and 6.1.1.4'
H H 0 0 'International Tables Vol C Tables 4.2.6.8 and 6.1.1.4'
Cl Cl 0.1484 0.1585 'International Tables Vol C Tables 4.2.6.8 and 6.1.1.4'
O O 0.0106 0.006 'International Tables Vol C Tables 4.2.6.8 and 6.1.1.4'
P P 0.1023 0.0942 'International Tables Vol C Tables 4.2.6.8 and 6.1.1.4'
Ru Ru -1.2594 0.8363 'International Tables Vol C Tables 4.2.6.8 and 6.1.1.4'

loop_
_geom_angle_atom_site_label_1
_geom_angle_atom_site_label_2
_geom_angle_atom_site_label_3
_geom_angle
C2 C1 Ru1 71.73(18)
C2 C1 H1A 121.2(18)
Ru1 C1 H1A 99.3(17)
C2 C1 H1B 116.4(19)
Ru1 C1 H1B 124(2)
H1A C1 H1B 116(3)
C1 C2 C3 121.7(3)
C1 C2 C6 120.1(3)
C3 C2 C6 118.2(3)
C1 C2 Ru1 71.10(18)
C3 C2 Ru1 73.30(19)
C6 C2 Ru1 131.6(2)
C2 C3 C4 124.5(3)
C2 C3 Ru1 69.65(18)
C4 C3 Ru1 78.9(2)
C2 C3 H3 117(3)
C4 C3 H3 118(3)
Ru1 C3 H3 130(2)
O1 C4 C3 119.6(3)
O1 C4 C5 119.2(4)
C3 C4 C5 121.2(3)
O1 C4 Ru1 64.45(16)
C3 C4 Ru1 65.94(19)
C5 C4 Ru1 143.7(3)
C4 C5 H5A 109.5
C4 C5 H5B 109.5
H5A C5 H5B 109.5
C4 C5 H5C 109.5
H5A C5 H5C 109.5
H5B C5 H5C 109.5
C2 C6 H6A 109.5
C2 C6 H6B 109.5
H6A C6 H6B 109.5
C2 C6 H6C 109.5
H6A C6 H6C 109.5
H6B C6 H6C 109.5
C8 C7 C12 117.7(3)
C8 C7 P1 123.0(2)
C12 C7 P1 119.3(2)
C7 C8 C9 120.7(3)
C7 C8 H8 118(2)
C9 C8 H8 121(2)
C10 C9 C8 120.8(3)
C10 C9 H9 120.2(19)
C8 C9 H9 119(2)
C9 C10 C11 119.3(3)
C9 C10 H10 119(2)
C11 C10 H10 122(2)
C10 C11 C12 120.1(3)
C10 C11 H11 120.7(18)
C12 C11 H11 119.2(18)
C11 C12 C7 121.3(3)
C11 C12 H12 117.3(18)
C7 C12 H12 121.4(18)
C18 C13 C14 117.8(3)
C18 C13 P1 122.8(2)
C14 C13 P1 119.4(2)
C15 C14 C13 120.8(3)
C15 C14 H14 121.0(18)
C13 C14 H14 118.2(18)
C16 C15 C14 120.4(3)
C16 C15 H15 119(2)
C14 C15 H15 121(2)
C15 C16 C17 119.8(4)
C15 C16 H16 120(2)
C17 C16 H16 120(2)
C16 C17 C18 120.3(3)
C16 C17 H17 120(2)
C18 C17 H17 120(2)
C17 C18 C13 120.9(3)
C17 C18 H18 118(2)
C13 C18 H18 121(2)
C20 C19 C24 117.8(3)
C20 C19 P1 120.3(2)
C24 C19 P1 121.8(2)
C19 C20 C21 120.1(4)
C19 C20 H20 119.7(18)
C21 C20 H20 120.1(18)
C22 C21 C20 120.2(4)
C22 C21 H21 126(3)
C20 C21 H21 114(3)
C21 C22 C23 121.0(4)
C21 C22 H22 122(3)
C23 C22 H22 117(3)
C22 C23 C24 119.2(4)
C22 C23 H23 123(2)
C24 C23 H23 118(2)
C23 C24 C19 121.5(3)
C23 C24 H24 118(2)
C19 C24 H24 120.1(19)
C26 C25 C30 118.5(3)
C26 C25 P2 124.7(2)
C30 C25 P2 116.4(2)
C25 C26 C27 120.2(3)
C25 C26 H26 121(2)
C27 C26 H26 119(2)
C28 C27 C26 120.7(4)
C28 C27 H27 119(3)
C26 C27 H27 121(3)
C27 C28 C29 119.5(3)
C27 C28 H28 126(2)
C29 C28 H28 115(2)
C28 C29 C30 120.4(4)
C28 C29 H29 122(3)
C30 C29 H29 117(3)
C29 C30 C25 120.6(3)
C29 C30 H30 118(2)
C25 C30 H30 122(2)
C36 C31 C32 118.3(3)
C36 C31 P2 122.2(2)
C32 C31 P2 119.3(2)
C33 C32 C31 121.2(3)
C33 C32 H32 121(2)
C31 C32 H32 117(2)
C32 C33 C34 119.4(3)
C32 C33 H33 120(2)
C34 C33 H33 121(2)
C35 C34 C33 119.9(3)
C35 C34 H34 124(2)
C33 C34 H34 117(2)
C34 C35 C36 121.2(3)
C34 C35 H35 120(2)
C36 C35 H35 119(2)
C31 C36 C35 119.8(3)
C31 C36 H36 117.0(19)
C35 C36 H36 123.2(19)
C42 C37 C38 117.8(3)
C42 C37 P2 121.5(2)
C38 C37 P2 120.4(2)
C39 C38 C37 121.0(3)
C39 C38 H38 120.1(19)
C37 C38 H38 118.9(19)
C40 C39 C38 120.5(3)
C40 C39 H39 118(2)
C38 C39 H39 122(2)
C39 C40 C41 119.7(3)
C39 C40 H40 121(2)
C41 C40 H40 119(2)
C40 C41 C42 119.8(3)
C40 C41 H41 121(2)
C42 C41 H41 119(2)
C37 C42 C41 121.3(3)
C37 C42 H42 117.4(18)
C41 C42 H42 121.3(18)
C4 O1 Ru1 83.94(19)
C19 P1 C13 98.45(13)
C19 P1 C7 102.73(13)
C13 P1 C7 101.51(13)
C19 P1 Ru1 121.71(10)
C13 P1 Ru1 119.78(9)
C7 P1 Ru1 109.71(9)
C37 P2 C31 101.70(13)
C37 P2 C25 105.47(13)
C31 P2 C25 95.95(12)
C37 P2 Ru1 114.93(9)
C31 P2 Ru1 126.93(10)
C25 P2 Ru1 108.76(9)
O1 Ru1 C1 75.56(12)
O1 Ru1 C2 81.56(11)
C1 Ru1 C2 37.16(11)
O1 Ru1 C3 63.14(12)
C1 Ru1 C3 67.19(13)
C2 Ru1 C3 37.05(13)
O1 Ru1 P1 163.93(6)
C1 Ru1 P1 109.15(10)
C2 Ru1 P1 93.18(9)
C3 Ru1 P1 103.83(10)
O1 Ru1 P2 96.41(6)
C1 Ru1 P2 90.41(9)
C2 Ru1 P2 126.68(9)
C3 Ru1 P2 152.20(9)
P1 Ru1 P2 98.88(3)
O1 Ru1 C4 31.61(10)
C1 Ru1 C4 79.56(13)
C2 Ru1 C4 65.52(13)
C3 Ru1 C4 35.12(13)
P1 Ru1 C4 132.74(9)
P2 Ru1 C4 127.99(9)
O1 Ru1 Cl1 83.91(6)
C1 Ru1 Cl1 159.20(11)
C2 Ru1 Cl1 136.76(9)
C3 Ru1 Cl1 100.62(10)
P1 Ru1 Cl1 89.76(3)
P2 Ru1 Cl1 95.24(3)
C4 Ru1 Cl1 81.19(8)

loop_
_geom_bond_atom_site_label_1
_geom_bond_atom_site_label_2
_geom_bond_distance
C1 C2 1.405(4)
C1 Ru1 2.200(3)
C1 H1A 0.91(3)
C1 H1B 0.96(3)
C2 C3 1.419(5)
C2 C6 1.511(5)
C2 Ru1 2.208(3)
C3 C4 1.421(5)
C3 Ru1 2.256(3)
C3 H3 0.80(4)
C4 O1 1.278(4)
C4 C5 1.485(5)
C4 Ru1 2.425(3)
C5 H5A 0.98
C5 H5B 0.98
C5 H5C 0.98
C6 H6A 0.98
C6 H6B 0.98
C6 H6C 0.98
C7 C8 1.390(4)
C7 C12 1.392(4)
C7 P1 1.857(3)
C8 C9 1.392(4)
C8 H8 0.92(3)
C9 C10 1.374(5)
C9 H9 0.97(3)
C10 C11 1.380(4)
C10 H10 0.95(3)
C11 C12 1.390(4)
C11 H11 0.97(3)
C12 H12 0.89(3)
C13 C18 1.393(4)
C13 C14 1.400(4)
C13 P1 1.846(3)
C14 C15 1.379(5)
C14 H14 1.01(3)
C15 C16 1.375(5)
C15 H15 0.97(4)
C16 C17 1.377(5)
C16 H16 0.89(4)
C17 C18 1.382(5)
C17 H17 0.92(4)
C18 H18 0.91(3)
C19 C20 1.379(4)
C19 C24 1.400(4)
C19 P1 1.836(3)
C20 C21 1.400(5)
C20 H20 0.93(3)
C21 C22 1.358(6)
C21 H21 0.94(4)
C22 C23 1.361(6)
C22 H22 0.96(5)
C23 C24 1.380(5)
C23 H23 0.89(3)
C24 H24 0.95(3)
C25 C26 1.385(4)
C25 C30 1.389(4)
C25 P2 1.846(3)
C26 C27 1.389(5)
C26 H26 0.95(3)
C27 C28 1.367(5)
C27 H27 0.90(4)
C28 C29 1.375(6)
C28 H28 0.86(4)
C29 C30 1.380(5)
C29 H29 0.89(4)
C30 H30 0.92(4)
C31 C36 1.385(4)
C31 C32 1.406(4)
C31 P2 1.844(3)
C32 C33 1.377(4)
C32 H32 0.91(3)
C33 C34 1.384(5)
C33 H33 0.94(3)
C34 C35 1.368(5)
C34 H34 0.92(3)
C35 C36 1.388(4)
C35 H35 0.82(3)
C36 H36 0.95(3)
C37 C42 1.390(4)
C37 C38 1.397(4)
C37 P2 1.832(3)
C38 C39 1.383(4)
C38 H38 0.89(3)
C39 C40 1.379(5)
C39 H39 0.87(4)
C40 C41 1.382(5)
C40 H40 0.94(4)
C41 C42 1.392(4)
C41 H41 0.97(4)
C42 H42 0.97(3)
Cl1 Ru1 2.4544(7)
O1 Ru1 2.200(2)
P1 Ru1 2.2865(8)
P2 Ru1 2.3341(7)

loop_
_geom_torsion_atom_site_label_1
_geom_torsion_atom_site_label_2
_geom_torsion_atom_site_label_3
_geom_torsion_atom_site_label_4
_geom_torsion
Ru1 C1 C2 C3 55.4(3)
Ru1 C1 C2 C6 -127.8(3)
C1 C2 C3 C4 5.4(5)
C6 C2 C3 C4 -171.4(3)
Ru1 C2 C3 C4 59.8(3)
C1 C2 C3 Ru1 -54.4(3)
C6 C2 C3 Ru1 128.8(3)
C2 C3 C4 O1 -18.4(5)
Ru1 C3 C4 O1 37.2(3)
C2 C3 C4 C5 164.7(3)
Ru1 C3 C4 C5 -139.6(3)
C2 C3 C4 Ru1 -55.7(3)
C12 C7 C8 C9 -1.8(4)
P1 C7 C8 C9 179.6(2)
C7 C8 C9 C10 -0.6(5)
C8 C9 C10 C11 2.0(5)
C9 C10 C11 C12 -0.9(5)
C10 C11 C12 C7 -1.6(5)
C8 C7 C12 C11 2.9(4)
P1 C7 C12 C11 -178.5(2)
C18 C13 C14 C15 2.1(5)
P1 C13 C14 C15 -179.5(3)
C13 C14 C15 C16 -1.9(5)
C14 C15 C16 C17 0.0(6)
C15 C16 C17 C18 1.6(6)
C16 C17 C18 C13 -1.3(6)
C14 C13 C18 C17 -0.6(5)
P1 C13 C18 C17 -178.9(3)
C24 C19 C20 C21 0.3(5)
P1 C19 C20 C21 176.1(3)
C19 C20 C21 C22 0.7(6)
C20 C21 C22 C23 -0.1(7)
C21 C22 C23 C24 -1.3(7)
C22 C23 C24 C19 2.3(6)
C20 C19 C24 C23 -1.8(5)
P1 C19 C24 C23 -177.6(3)
C30 C25 C26 C27 -0.8(5)
P2 C25 C26 C27 -173.9(3)
C25 C26 C27 C28 1.6(5)
C26 C27 C28 C29 -1.4(6)
C27 C28 C29 C30 0.5(6)
C28 C29 C30 C25 0.3(6)
C26 C25 C30 C29 -0.1(5)
P2 C25 C30 C29 173.6(3)
C36 C31 C32 C33 1.6(5)
P2 C31 C32 C33 176.5(3)
C31 C32 C33 C34 -1.3(5)
C32 C33 C34 C35 0.0(5)
C33 C34 C35 C36 0.9(5)
C32 C31 C36 C35 -0.8(4)
P2 C31 C36 C35 -175.4(2)
C34 C35 C36 C31 -0.5(5)
C42 C37 C38 C39 0.1(4)
P2 C37 C38 C39 173.9(2)
C37 C38 C39 C40 0.6(5)
C38 C39 C40 C41 -1.2(5)
C39 C40 C41 C42 1.0(5)
C38 C37 C42 C41 -0.3(4)
P2 C37 C42 C41 -174.0(2)
C40 C41 C42 C37 -0.2(5)
C3 C4 O1 Ru1 -37.8(3)
C5 C4 O1 Ru1 139.2(3)
C20 C19 P1 C13 -128.3(3)
C24 C19 P1 C13 47.4(3)
C20 C19 P1 C7 127.8(3)
C24 C19 P1 C7 -56.5(3)
C20 C19 P1 Ru1 4.7(3)
C24 C19 P1 Ru1 -179.6(2)
C18 C13 P1 C19 -147.7(3)
C14 C13 P1 C19 34.0(3)
C18 C13 P1 C7 -42.7(3)
C14 C13 P1 C7 139.0(2)
C18 C13 P1 Ru1 78.1(3)
C14 C13 P1 Ru1 -100.2(2)
C8 C7 P1 C19 -2.8(3)
C12 C7 P1 C19 178.7(2)
C8 C7 P1 C13 -104.3(3)
C12 C7 P1 C13 77.2(2)
C8 C7 P1 Ru1 128.0(2)
C12 C7 P1 Ru1 -50.5(2)
C42 C37 P2 C31 -150.2(2)
C38 C37 P2 C31 36.2(3)
C42 C37 P2 C25 -50.6(3)
C38 C37 P2 C25 135.8(2)
C42 C37 P2 Ru1 69.2(2)
C38 C37 P2 Ru1 -104.4(2)
C36 C31 P2 C37 -141.2(2)
C32 C31 P2 C37 44.2(3)
C36 C31 P2 C25 111.6(2)
C32 C31 P2 C25 -63.0(2)
C36 C31 P2 Ru1 -7.2(3)
C32 C31 P2 Ru1 178.13(19)
C26 C25 P2 C37 -9.1(3)
C30 C25 P2 C37 177.7(2)
C26 C25 P2 C31 94.8(3)
C30 C25 P2 C31 -78.4(3)
C26 C25 P2 Ru1 -132.8(2)
C30 C25 P2 Ru1 53.9(3)
C4 O1 Ru1 C1 93.5(2)
C4 O1 Ru1 C2 56.1(2)
C4 O1 Ru1 C3 22.1(2)
C4 O1 Ru1 P1 -15.7(3)
C4 O1 Ru1 P2 -177.70(18)
C4 O1 Ru1 Cl1 -83.09(19)
C2 C1 Ru1 O1 -95.1(2)
C2 C1 Ru1 C3 -28.5(2)
C2 C1 Ru1 P1 68.8(2)
C2 C1 Ru1 P2 168.4(2)
C2 C1 Ru1 C4 -63.0(2)
C2 C1 Ru1 Cl1 -85.6(3)
C1 C2 Ru1 O1 77.2(2)
C3 C2 Ru1 O1 -55.8(2)
C6 C2 Ru1 O1 -168.9(3)
C3 C2 Ru1 C1 -133.0(3)
C6 C2 Ru1 C1 113.9(4)
C1 C2 Ru1 C3 133.0(3)
C6 C2 Ru1 C3 -113.1(4)
C1 C2 Ru1 P1 -118.1(2)
C3 C2 Ru1 P1 108.89(19)
C6 C2 Ru1 P1 -4.2(3)
C1 C2 Ru1 P2 -14.5(3)
C3 C2 Ru1 P2 -147.57(17)
C6 C2 Ru1 P2 99.3(3)
C1 C2 Ru1 C4 105.7(2)
C3 C2 Ru1 C4 -27.30(19)
C6 C2 Ru1 C4 -140.4(4)
C1 C2 Ru1 Cl1 148.88(19)
C3 C2 Ru1 Cl1 15.8(3)
C6 C2 Ru1 Cl1 -97.3(3)
C2 C3 Ru1 O1 113.4(2)
C4 C3 Ru1 O1 -20.04(18)
C2 C3 Ru1 C1 28.6(2)
C4 C3 Ru1 C1 -104.9(2)
C4 C3 Ru1 C2 -133.5(3)
C2 C3 Ru1 P1 -76.63(19)
C4 C3 Ru1 P1 149.89(18)
C2 C3 Ru1 P2 67.2(3)
C4 C3 Ru1 P2 -66.2(3)
C2 C3 Ru1 C4 133.5(3)
C2 C3 Ru1 Cl1 -169.03(18)
C4 C3 Ru1 Cl1 57.5(2)
C19 P1 Ru1 O1 128.6(2)
C13 P1 Ru1 O1 -107.9(2)
C7 P1 Ru1 O1 8.8(3)
C19 P1 Ru1 C1 23.97(15)
C13 P1 Ru1 C1 147.51(14)
C7 P1 Ru1 C1 -95.79(13)
C19 P1 Ru1 C2 58.32(14)
C13 P1 Ru1 C2 -178.14(14)
C7 P1 Ru1 C2 -61.44(13)
C19 P1 Ru1 C3 94.26(15)
C13 P1 Ru1 C3 -142.19(14)
C7 P1 Ru1 C3 -25.49(14)
C19 P1 Ru1 P2 -69.58(11)
C13 P1 Ru1 P2 53.97(11)
C7 P1 Ru1 P2 170.66(10)
C19 P1 Ru1 C4 117.40(16)
C13 P1 Ru1 C4 -119.05(15)
C7 P1 Ru1 C4 -2.35(15)
C19 P1 Ru1 Cl1 -164.85(11)
C13 P1 Ru1 Cl1 -41.30(11)
C7 P1 Ru1 Cl1 75.39(10)
C37 P2 Ru1 O1 -112.98(12)
C31 P2 Ru1 O1 118.04(12)
C25 P2 Ru1 O1 4.96(12)
C37 P2 Ru1 C1 -37.46(15)
C31 P2 Ru1 C1 -166.45(15)
C25 P2 Ru1 C1 80.47(14)
C37 P2 Ru1 C2 -28.74(16)
C31 P2 Ru1 C2 -157.73(16)
C25 P2 Ru1 C2 89.19(15)
C37 P2 Ru1 C3 -72.6(3)
C31 P2 Ru1 C3 158.4(2)
C25 P2 Ru1 C3 45.3(3)
C37 P2 Ru1 P1 72.00(11)
C31 P2 Ru1 P1 -56.98(11)
C25 P2 Ru1 P1 -170.06(10)
C37 P2 Ru1 C4 -114.50(15)
C31 P2 Ru1 C4 116.51(15)
C25 P2 Ru1 C4 3.43(15)
C37 P2 Ru1 Cl1 162.58(11)
C31 P2 Ru1 Cl1 33.60(11)
C25 P2 Ru1 Cl1 -79.48(10)
C3 C4 Ru1 O1 144.3(3)
C5 C4 Ru1 O1 -105.2(6)
O1 C4 Ru1 C1 -79.37(19)
C3 C4 Ru1 C1 64.9(2)
C5 C4 Ru1 C1 175.4(5)
O1 C4 Ru1 C2 -115.6(2)
C3 C4 Ru1 C2 28.7(2)
C5 C4 Ru1 C2 139.2(5)
O1 C4 Ru1 C3 -144.3(3)
C5 C4 Ru1 C3 110.5(6)
O1 C4 Ru1 P1 174.13(13)
C3 C4 Ru1 P1 -41.6(2)
C5 C4 Ru1 P1 68.9(5)
O1 C4 Ru1 P2 2.9(2)
C3 C4 Ru1 P2 147.21(18)
C5 C4 Ru1 P2 -102.3(5)
O1 C4 Ru1 Cl1 92.69(18)
C3 C4 Ru1 Cl1 -123.0(2)
C5 C4 Ru1 Cl1 -12.5(5)
